data_2102331
loop_
_publ_author_name
'Marsh, Richard E.'

_publ_section_title
;
 Space group <i>Cc</i>: an update
;
_journal_issue 2
_journal_name_full 'Acta Crystallographica Section B'
_journal_page_first 252
_journal_page_last 253
_journal_paper_doi 10.1107/S0108768104003878
_journal_volume 60
_journal_year 2004
_chemical_formula_moiety 'C14 H12 O4 Cr'
_chemical_formula_sum 'C14 H12 Cr O4'
_space_group_crystal_system monoclinic
_space_group_IT_number 15
_space_group_name_Hall '-C 2yc'
_space_group_name_H-M_alt 'C 1 2/c 1'
_audit_creation_method CRYM
_cell_angle_alpha 90
_cell_angle_beta 91.13
_cell_angle_gamma 90
_cell_formula_units_Z 8
_cell_length_a 11.4820
_cell_length_b 10.0350
_cell_length_c 19.6690
_cell_volume 2265.858
_cod_data_source_file bk0142.cif
_cod_data_source_block FABQEF
_cod_depositor_comments
;
 Updating space group information and adding the symmetry operation list.

 Antanas Vaitkus,
 2018-06-14

 Adding the _cell_formula_units_Z data item.

 Antanas Vaitkus,
 2017-08-05

  Added moiety chemical formula from Marsh (2004) paper.
  The summary chemical formula is calculated from moiety formula using
  AdHocParser
  (svn://www.crystallography.net/cod-tools/trunk/Formulae/AdHocParser.yp,
  revision 1441.)

  Andrius Merkys
  2013-11-11
;
_cod_original_sg_symbol_H-M C2/c
_cod_database_code 2102331

loop_
_space_group_symop_id
_space_group_symop_operation_xyz
1 x,y,z
2 -x,y,-z+1/2
3 -x,-y,-z
4 x,-y,z+1/2
5 x+1/2,y+1/2,z
6 -x+1/2,y+1/2,-z+1/2
7 -x+1/2,-y+1/2,-z
8 x+1/2,-y+1/2,z+1/2

loop_
_atom_site_label
_atom_site_type_symbol
_atom_site_fract_x
_atom_site_fract_y
_atom_site_fract_z
Cr1 Cr 0.18670 0.55895 0.15095
C1 C 0.44905 0.63000 0.10070
O1 O 0.52970 0.55125 0.11765
O2 O 0.44635 0.69350 0.04485
C2 C 0.35305 0.65205 0.14800
C3 C 0.26540 0.74650 0.13195
C4 C 0.17340 0.76535 0.17730
C5 C 0.16715 0.68960 0.23625
C6 C 0.25285 0.59595 0.25180
C7 C 0.34560 0.57485 0.20775
C8 C 0.29515 0.41185 0.01740
O3 O 0.37540 0.33325 0.03355
O4 O 0.29225 0.47775 -0.03765
C9 C 0.19775 0.43050 0.06480
C10 C 0.11260 0.52865 0.05150
C11 C 0.02210 0.54590 0.09775
C12 C 0.01715 0.46700 0.15565
C13 C 0.10240 0.37100 0.16935
C14 C 0.19360 0.35240 0.12440
H1 H 0.26845 0.79565 0.09195
H2 H 0.11645 0.82890 0.16765
H3 H 0.10530 0.70155 0.26550
H4 H 0.24865 0.54690 0.29175
H5 H 0.40170 0.51060 0.21780
H6 H 0.11615 0.58125 0.01275
H7 H -0.03465 0.61030 0.08960
H8 H -0.04365 0.47830 0.18565
H9 H 0.09840 0.31935 0.20850
H10 H 0.25100 0.28920 0.13360
H21 H 0.50755 0.68125 0.00985
H22 H 0.33990 0.44860 -0.06550
